data_4066372
loop_
_publ_author_name
'Collins, Mary S.'
'Rosen, Evelyn L.'
'Lynch, Vincent M.'
'Bielawski, Christopher W.'

_publ_section_title
;
 Differentially Substituted Acyclic Diaminocarbene Ligands Display
 Conformation-Dependent Donicities
;
_journal_issue 13
_journal_name_full Organometallics
_journal_page_first 3047
_journal_paper_doi 10.1021/om1004226
_journal_volume 29
_journal_year 2010
_chemical_formula_moiety 'C27 H40 N2, 2 C O, Cl 1-, Ir 1+'
_chemical_formula_sum 'C29 H40 Cl Ir N2 O2'
_chemical_formula_weight 676.28
_chemical_name_systematic
;
 ?
;
_space_group_IT_number 61
_symmetry_cell_setting orthorhombic
_symmetry_space_group_name_Hall '-P 2ac 2ab'
_symmetry_space_group_name_H-M 'P b c a'
_atom_sites_solution_hydrogens geom
_atom_sites_solution_primary direct
_atom_sites_solution_secondary difmap
_audit_creation_method SHELXL-97
_cell_angle_alpha 90.000(5)
_cell_angle_beta 90.000(5)
_cell_angle_gamma 90.000(5)
_cell_formula_units_Z 8
_cell_length_a 19.6592(6)
_cell_length_b 19.2293(6)
_cell_length_c 15.4810(5)
_cell_measurement_reflns_used 7305
_cell_measurement_temperature 153(2)
_cell_measurement_theta_max 27.5
_cell_measurement_theta_min 1.0
_cell_volume 5852.3(3)
_computing_cell_refinement 'Collect software, Nonius B.V. 1998'
_computing_data_collection 'Collect software, Nonius B.V. 1998'
_computing_data_reduction
;
DENZO and Scalepack (Otwinoski and Minor, 1997)
;
_computing_molecular_graphics 'XP SHELXTL/PC, Siemens Analytical'
_computing_structure_refinement 'XL SHELXTL/PC, Siemens Analytical'
_computing_structure_solution
;

SIR97 - Altomare A., Burla M.C., Camalli M., Cascarano G.L., Giacovazzo C., 
Guagliardi A., Moliterni A.G.G., Polidori G.,Spagna R.
;
_diffrn_ambient_temperature 153(2)
_diffrn_measured_fraction_theta_full 0.999
_diffrn_measured_fraction_theta_max 0.999
_diffrn_measurement_device_type 'Nonius Kappa CCD'
_diffrn_measurement_method \w-scans
_diffrn_radiation_monochromator graphite
_diffrn_radiation_source 'fine-focus sealed tube'
_diffrn_radiation_type MoK\a
_diffrn_radiation_wavelength 0.71069
_diffrn_reflns_av_R_equivalents 0.0191
_diffrn_reflns_av_sigmaI/netI 0.0286
_diffrn_reflns_limit_h_max 25
_diffrn_reflns_limit_h_min -25
_diffrn_reflns_limit_k_max 24
_diffrn_reflns_limit_k_min -24
_diffrn_reflns_limit_l_max 20
_diffrn_reflns_limit_l_min -20
_diffrn_reflns_number 12752
_diffrn_reflns_theta_full 27.48
_diffrn_reflns_theta_max 27.48
_diffrn_reflns_theta_min 1.98
_exptl_absorpt_coefficient_mu 4.681
_exptl_absorpt_correction_T_max 1.10
_exptl_absorpt_correction_T_min 0.899
_exptl_absorpt_correction_type multi-scan
_exptl_absorpt_process_details
;
DENZO and Scalepack (Otwinoski and Minor, 1997)
;
_exptl_crystal_colour yellow
_exptl_crystal_density_diffrn 1.535
_exptl_crystal_density_method 'not measured'
_exptl_crystal_description prisms
_exptl_crystal_F_000 2704
_exptl_crystal_size_max 0.25
_exptl_crystal_size_mid 0.17
_exptl_crystal_size_min 0.10
_refine_diff_density_max 1.460
_refine_diff_density_min -1.082
_refine_diff_density_rms 0.091
_refine_ls_extinction_method none
_refine_ls_goodness_of_fit_ref 1.015
_refine_ls_hydrogen_treatment constr
_refine_ls_matrix_type full
_refine_ls_number_parameters 326
_refine_ls_number_reflns 6693
_refine_ls_number_restraints 0
_refine_ls_restrained_S_all 1.015
_refine_ls_R_factor_all 0.0409
_refine_ls_R_factor_gt 0.0262
_refine_ls_shift/su_max 0.003
_refine_ls_shift/su_mean 0.000
_refine_ls_structure_factor_coef Fsqd
_refine_ls_weighting_details 'calc w=1/[\s^2^(Fo^2^)+(0.0453P)^2^+0.5768P] where P=(Fo^2^+2Fc^2^)/3'
_refine_ls_weighting_scheme calc
_refine_ls_wR_factor_gt 0.0667
_refine_ls_wR_factor_ref 0.0737
_reflns_number_gt 5255
_reflns_number_total 6693
_reflns_threshold_expression >2sigma(I)
_cod_data_source_file om1004226_si_002.cif
_cod_data_source_block 4b
_cod_depositor_comments
;
The following automatic conversions were performed:

'_symmetry_cell_setting' value 'Orthorhombic' changed to
'orthorhombic' according to
/home/saulius/struct/CIF-dictionaries/cif_core.dic dictionary named
'cif_core.dic' version 2.4.1 from 2010-06-29.

Automatic conversion script
Id: cif_fix_values 1715 2011-07-08 13:25:40Z adriana 
;
_cod_original_sg_symbol_H-M Pbca
_cod_database_code 4066372

loop_
_symmetry_equiv_pos_as_xyz
'x, y, z'
'-x+1/2, -y, z+1/2'
'x+1/2, -y+1/2, -z'
'-x, y+1/2, -z+1/2'
'-x, -y, -z'
'x-1/2, y, -z-1/2'
'-x-1/2, y-1/2, z'
'x, -y-1/2, z-1/2'

loop_
_atom_site_label
_atom_site_type_symbol
_atom_site_fract_x
_atom_site_fract_y
_atom_site_fract_z
_atom_site_U_iso_or_equiv
_atom_site_adp_type
_atom_site_occupancy
_atom_site_symmetry_multiplicity
_atom_site_calc_flag
_atom_site_refinement_flags
Ir1 Ir 0.369536(6) 0.328961(5) 0.803593(7) 0.02691(6) Uani 1 1 d .
Cl1 Cl 0.48633(5) 0.32324(4) 0.84300(5) 0.0456(2) Uani 1 1 d .
O1A O 0.34729(14) 0.45345(12) 0.91978(15) 0.0561(6) Uani 1 1 d .
C1A C 0.35641(17) 0.40594(16) 0.87710(19) 0.0386(7) Uani 1 1 d .
O1B O 0.22293(18) 0.31735(15) 0.78803(17) 0.0643(8) Uani 1 1 d .
C1B C 0.2736(2) 0.32141(17) 0.7880(2) 0.0388(8) Uani 1 1 d .
N1 N 0.39348(12) 0.26166(10) 0.63099(13) 0.0248(5) Uani 1 1 d .
N2 N 0.40084(12) 0.18305(10) 0.74687(15) 0.0258(5) Uani 1 1 d .
C1 C 0.38955(14) 0.24688(14) 0.71603(17) 0.0244(6) Uani 1 1 d .
C2 C 0.41470(15) 0.21537(14) 0.55938(16) 0.0279(6) Uani 1 1 d .
H2A H 0.4628 0.2032 0.5663 0.042 Uiso 1 1 calc R
H2B H 0.4083 0.2394 0.5041 0.042 Uiso 1 1 calc R
H2C H 0.3871 0.1729 0.5603 0.042 Uiso 1 1 calc R
C3 C 0.3932(2) 0.16949(14) 0.8405(2) 0.0375(7) Uani 1 1 d .
H3A H 0.4377 0.1727 0.8686 0.056 Uiso 1 1 calc R
H3B H 0.3745 0.1228 0.8491 0.056 Uiso 1 1 calc R
H3C H 0.3623 0.2040 0.8657 0.056 Uiso 1 1 calc R
C4 C 0.37850(14) 0.33212(12) 0.59966(19) 0.0228(6) Uani 1 1 d .
C5 C 0.43359(15) 0.37929(13) 0.59281(16) 0.0304(6) Uani 1 1 d .
C6 C 0.41961(17) 0.44367(14) 0.55519(19) 0.0384(7) Uani 1 1 d .
H6 H 0.4550 0.4771 0.5506 0.046 Uiso 1 1 calc R
C7 C 0.35637(18) 0.46001(16) 0.5248(2) 0.0450(8) Uani 1 1 d .
H7 H 0.3484 0.5041 0.4991 0.054 Uiso 1 1 calc R
C8 C 0.30405(17) 0.41258(15) 0.53135(18) 0.0384(7) Uani 1 1 d .
H8 H 0.2604 0.4244 0.5095 0.046 Uiso 1 1 calc R
C9 C 0.31378(16) 0.34758(14) 0.56941(17) 0.0295(6) Uani 1 1 d .
C10 C 0.50624(16) 0.36277(15) 0.61917(18) 0.0366(7) Uani 1 1 d .
H10 H 0.5051 0.3209 0.6574 0.044 Uiso 1 1 calc R
C11 C 0.54965(18) 0.34493(17) 0.5396(2) 0.0464(8) Uani 1 1 d .
H11A H 0.5289 0.3060 0.5085 0.070 Uiso 1 1 calc R
H11B H 0.5956 0.3319 0.5582 0.070 Uiso 1 1 calc R
H11C H 0.5522 0.3855 0.5014 0.070 Uiso 1 1 calc R
C12 C 0.5398(2) 0.42210(18) 0.6698(2) 0.0545(10) Uani 1 1 d .
H12A H 0.5455 0.4625 0.6320 0.082 Uiso 1 1 calc R
H12B H 0.5844 0.4069 0.6908 0.082 Uiso 1 1 calc R
H12C H 0.5110 0.4348 0.7190 0.082 Uiso 1 1 calc R
C13 C 0.25516(14) 0.29618(14) 0.57218(18) 0.0324(6) Uani 1 1 d .
H13 H 0.2649 0.2612 0.6183 0.039 Uiso 1 1 calc R
C14 C 0.18600(18) 0.33003(16) 0.5918(2) 0.0441(8) Uani 1 1 d .
H14A H 0.1902 0.3598 0.6429 0.066 Uiso 1 1 calc R
H14B H 0.1521 0.2937 0.6028 0.066 Uiso 1 1 calc R
H14C H 0.1716 0.3581 0.5422 0.066 Uiso 1 1 calc R
C15 C 0.24877(15) 0.25752(16) 0.48553(19) 0.0412(7) Uani 1 1 d .
H15A H 0.2418 0.2913 0.4389 0.062 Uiso 1 1 calc R
H15B H 0.2099 0.2256 0.4879 0.062 Uiso 1 1 calc R
H15C H 0.2905 0.2310 0.4746 0.062 Uiso 1 1 calc R
C16 C 0.42121(15) 0.12082(14) 0.69911(15) 0.0270(6) Uani 1 1 d .
C17 C 0.49033(16) 0.10948(15) 0.68313(17) 0.0323(7) Uani 1 1 d .
C18 C 0.50742(18) 0.04968(16) 0.63755(19) 0.0438(8) Uani 1 1 d .
H18 H 0.5538 0.0409 0.6245 0.053 Uiso 1 1 calc R
C19 C 0.45933(19) 0.00331(15) 0.6112(2) 0.0455(8) Uani 1 1 d .
H19 H 0.4723 -0.0366 0.5790 0.055 Uiso 1 1 calc R
C20 C 0.39211(19) 0.01431(15) 0.6312(2) 0.0413(7) Uani 1 1 d .
H20 H 0.3593 -0.0193 0.6141 0.050 Uiso 1 1 calc R
C21 C 0.37064(15) 0.07330(15) 0.6757(2) 0.0322(7) Uani 1 1 d .
C22 C 0.54518(18) 0.15908(18) 0.7149(2) 0.0460(8) Uani 1 1 d .
H22 H 0.5231 0.2047 0.7285 0.055 Uiso 1 1 calc R
C23 C 0.6006(2) 0.1720(2) 0.6482(3) 0.0667(12) Uani 1 1 d .
H23A H 0.6252 0.1285 0.6370 0.100 Uiso 1 1 calc R
H23B H 0.6324 0.2070 0.6701 0.100 Uiso 1 1 calc R
H23C H 0.5800 0.1887 0.5944 0.100 Uiso 1 1 calc R
C24 C 0.5762(2) 0.1306(3) 0.7983(2) 0.0750(14) Uani 1 1 d .
H24A H 0.5994 0.0866 0.7862 0.113 Uiso 1 1 calc R
H24B H 0.5400 0.1227 0.8408 0.113 Uiso 1 1 calc R
H24C H 0.6089 0.1642 0.8214 0.113 Uiso 1 1 calc R
C25 C 0.29602(17) 0.08493(17) 0.69529(18) 0.0406(8) Uani 1 1 d .
H25 H 0.2918 0.1297 0.7277 0.049 Uiso 1 1 calc R
C26 C 0.2669(2) 0.02710(19) 0.7519(3) 0.0714(12) Uani 1 1 d .
H26A H 0.2694 -0.0172 0.7209 0.107 Uiso 1 1 calc R
H26B H 0.2194 0.0376 0.7658 0.107 Uiso 1 1 calc R
H26C H 0.2933 0.0239 0.8055 0.107 Uiso 1 1 calc R
C27 C 0.25541(17) 0.09171(18) 0.6115(2) 0.0538(9) Uani 1 1 d .
H27A H 0.2717 0.1321 0.5789 0.081 Uiso 1 1 calc R
H27B H 0.2071 0.0978 0.6251 0.081 Uiso 1 1 calc R
H27C H 0.2614 0.0496 0.5767 0.081 Uiso 1 1 calc R

loop_
_atom_site_aniso_label
_atom_site_aniso_U_11
_atom_site_aniso_U_22
_atom_site_aniso_U_33
_atom_site_aniso_U_23
_atom_site_aniso_U_13
_atom_site_aniso_U_12
Ir1 0.03715(9) 0.02349(8) 0.02009(8) -0.00230(4) 0.00446(4) -0.00276(4)
Cl1 0.0529(6) 0.0491(5) 0.0347(4) -0.0031(3) 0.0042(4) -0.0107(4)
O1A 0.0837(18) 0.0389(12) 0.0455(13) -0.0199(11) 0.0164(13) -0.0047(13)
C1A 0.054(2) 0.0338(16) 0.0279(15) -0.0024(14) 0.0085(14) -0.0075(14)
O1B 0.071(2) 0.080(2) 0.0412(15) -0.0020(12) 0.0002(16) -0.0038(17)
C1B 0.060(3) 0.0389(18) 0.0179(14) 0.0001(12) 0.0080(16) 0.0160(18)
N1 0.0304(13) 0.0239(11) 0.0202(11) -0.0013(9) 0.0037(10) 0.0005(10)
N2 0.0329(13) 0.0236(10) 0.0209(11) 0.0011(9) 0.0037(10) -0.0020(10)
C1 0.0243(14) 0.0278(14) 0.0212(12) -0.0023(11) 0.0012(11) -0.0005(12)
C2 0.0395(17) 0.0271(13) 0.0172(12) -0.0019(10) 0.0013(11) 0.0032(12)
C3 0.061(2) 0.0301(15) 0.0211(16) 0.0045(11) 0.0053(16) 0.0017(14)
C4 0.0349(17) 0.0150(12) 0.0184(14) -0.0002(9) 0.0083(11) 0.0014(10)
C5 0.0451(18) 0.0273(13) 0.0188(13) -0.0018(11) 0.0088(12) -0.0021(13)
C6 0.052(2) 0.0252(14) 0.0377(17) 0.0024(12) 0.0139(15) -0.0034(14)
C7 0.062(2) 0.0286(15) 0.0443(19) 0.0071(14) 0.0160(17) 0.0097(16)
C8 0.0460(19) 0.0365(15) 0.0326(15) 0.0043(13) 0.0038(14) 0.0150(14)
C9 0.0384(18) 0.0291(13) 0.0211(13) -0.0008(11) 0.0016(12) 0.0072(12)
C10 0.0424(19) 0.0366(15) 0.0307(15) 0.0034(13) 0.0039(14) -0.0124(14)
C11 0.042(2) 0.0514(19) 0.0455(19) 0.0034(16) 0.0076(16) -0.0056(15)
C12 0.062(3) 0.058(2) 0.0428(17) -0.0011(17) 0.0011(17) -0.0270(19)
C13 0.0340(17) 0.0309(14) 0.0322(15) -0.0037(12) 0.0034(13) 0.0050(13)
C14 0.0367(19) 0.0499(19) 0.046(2) -0.0024(14) 0.0005(16) 0.0103(14)
C15 0.0345(17) 0.0476(17) 0.0415(17) -0.0100(14) -0.0023(15) 0.0032(14)
C16 0.0386(17) 0.0228(13) 0.0196(13) 0.0026(10) 0.0049(11) 0.0051(12)
C17 0.0357(18) 0.0344(16) 0.0269(14) 0.0062(12) 0.0031(12) 0.0072(13)
C18 0.051(2) 0.0442(18) 0.0366(17) 0.0088(14) 0.0093(15) 0.0233(16)
C19 0.067(3) 0.0316(16) 0.0373(16) -0.0011(13) 0.0103(17) 0.0183(16)
C20 0.064(2) 0.0254(13) 0.0350(16) 0.0010(13) 0.0027(16) -0.0019(15)
C21 0.045(2) 0.0229(15) 0.0290(14) -0.0008(12) 0.0074(12) -0.0008(12)
C22 0.0298(19) 0.059(2) 0.0495(18) -0.0044(16) 0.0004(15) 0.0070(15)
C23 0.038(2) 0.083(3) 0.079(3) 0.005(2) 0.009(2) -0.005(2)
C24 0.049(3) 0.121(4) 0.055(2) -0.004(2) -0.0182(18) 0.008(3)
C25 0.042(2) 0.0352(17) 0.0446(19) -0.0040(13) 0.0095(14) -0.0081(15)
C26 0.071(3) 0.064(2) 0.079(3) 0.014(2) 0.027(2) -0.011(2)
C27 0.041(2) 0.056(2) 0.065(2) -0.0080(18) 0.0013(17) -0.0089(17)

loop_
_atom_type_symbol
_atom_type_description
_atom_type_scat_dispersion_real
_atom_type_scat_dispersion_imag
_atom_type_scat_source
C C 0.0033 0.0016 'International Tables Vol C Tables 4.2.6.8 and 6.1.1.4'
H H 0.0000 0.0000 'International Tables Vol C Tables 4.2.6.8 and 6.1.1.4'
N N 0.0061 0.0033 'International Tables Vol C Tables 4.2.6.8 and 6.1.1.4'
O O 0.0106 0.0060 'International Tables Vol C Tables 4.2.6.8 and 6.1.1.4'
Cl Cl 0.1484 0.1585 'International Tables Vol C Tables 4.2.6.8 and 6.1.1.4'
Ir Ir -1.4442 7.9887 'International Tables Vol C Tables 4.2.6.8 and 6.1.1.4'

loop_
_geom_angle_atom_site_label_1
_geom_angle_atom_site_label_2
_geom_angle_atom_site_label_3
_geom_angle
C1A Ir1 C1B 90.05(14)
C1A Ir1 C1 175.82(12)
C1B Ir1 C1 92.63(12)
C1A Ir1 Cl1 90.78(10)
C1B Ir1 Cl1 169.68(9)
C1 Ir1 Cl1 87.16(8)
O1A C1A Ir1 178.0(3)
O1B C1B Ir1 172.7(3)
C1 N1 C4 120.3(2)
C1 N1 C2 128.3(2)
C4 N1 C2 111.3(2)
C1 N2 C16 128.1(2)
C1 N2 C3 119.7(2)
C16 N2 C3 112.25(19)
N2 C1 N1 122.2(2)
N2 C1 Ir1 119.15(18)
N1 C1 Ir1 118.57(18)
N1 C2 H2A 109.5
N1 C2 H2B 109.5
H2A C2 H2B 109.5
N1 C2 H2C 109.5
H2A C2 H2C 109.5
H2B C2 H2C 109.5
N2 C3 H3A 109.5
N2 C3 H3B 109.5
H3A C3 H3B 109.5
N2 C3 H3C 109.5
H3A C3 H3C 109.5
H3B C3 H3C 109.5
C9 C4 C5 122.6(2)
C9 C4 N1 119.5(2)
C5 C4 N1 117.5(2)
C6 C5 C4 116.7(3)
C6 C5 C10 118.9(3)
C4 C5 C10 124.4(2)
C7 C6 C5 121.8(3)
C7 C6 H6 119.1
C5 C6 H6 119.1
C6 C7 C8 120.1(3)
C6 C7 H7 119.9
C8 C7 H7 119.9
C7 C8 C9 121.4(3)
C7 C8 H8 119.3
C9 C8 H8 119.3
C4 C9 C8 117.4(3)
C4 C9 C13 123.1(2)
C8 C9 C13 119.4(3)
C5 C10 C12 112.7(3)
C5 C10 C11 110.7(2)
C12 C10 C11 109.7(3)
C5 C10 H10 107.9
C12 C10 H10 107.9
C11 C10 H10 107.9
C10 C11 H11A 109.5
C10 C11 H11B 109.5
H11A C11 H11B 109.5
C10 C11 H11C 109.5
H11A C11 H11C 109.5
H11B C11 H11C 109.5
C10 C12 H12A 109.5
C10 C12 H12B 109.5
H12A C12 H12B 109.5
C10 C12 H12C 109.5
H12A C12 H12C 109.5
H12B C12 H12C 109.5
C9 C13 C15 110.6(2)
C9 C13 C14 113.6(2)
C15 C13 C14 107.7(2)
C9 C13 H13 108.2
C15 C13 H13 108.2
C14 C13 H13 108.2
C13 C14 H14A 109.5
C13 C14 H14B 109.5
H14A C14 H14B 109.5
C13 C14 H14C 109.5
H14A C14 H14C 109.5
H14B C14 H14C 109.5
C13 C15 H15A 109.5
C13 C15 H15B 109.5
H15A C15 H15B 109.5
C13 C15 H15C 109.5
H15A C15 H15C 109.5
H15B C15 H15C 109.5
C17 C16 C21 122.9(3)
C17 C16 N2 118.9(3)
C21 C16 N2 118.1(3)
C18 C17 C16 117.0(3)
C18 C17 C22 120.8(3)
C16 C17 C22 122.3(3)
C19 C18 C17 121.7(3)
C19 C18 H18 119.1
C17 C18 H18 119.1
C18 C19 C20 120.0(3)
C18 C19 H19 120.0
C20 C19 H19 120.0
C19 C20 C21 121.9(3)
C19 C20 H20 119.1
C21 C20 H20 119.1
C20 C21 C16 116.4(3)
C20 C21 C25 120.8(3)
C16 C21 C25 122.7(3)
C17 C22 C23 113.0(3)
C17 C22 C24 109.3(3)
C23 C22 C24 110.2(3)
C17 C22 H22 108.1
C23 C22 H22 108.1
C24 C22 H22 108.1
C22 C23 H23A 109.5
C22 C23 H23B 109.5
H23A C23 H23B 109.5
C22 C23 H23C 109.5
H23A C23 H23C 109.5
H23B C23 H23C 109.5
C22 C24 H24A 109.5
C22 C24 H24B 109.5
H24A C24 H24B 109.5
C22 C24 H24C 109.5
H24A C24 H24C 109.5
H24B C24 H24C 109.5
C21 C25 C26 111.7(3)
C21 C25 C27 110.4(2)
C26 C25 C27 110.7(3)
C21 C25 H25 108.0
C26 C25 H25 108.0
C27 C25 H25 108.0
C25 C26 H26A 109.5
C25 C26 H26B 109.5
H26A C26 H26B 109.5
C25 C26 H26C 109.5
H26A C26 H26C 109.5
H26B C26 H26C 109.5
C25 C27 H27A 109.5
C25 C27 H27B 109.5
H27A C27 H27B 109.5
C25 C27 H27C 109.5
H27A C27 H27C 109.5
H27B C27 H27C 109.5

loop_
_geom_bond_atom_site_label_1
_geom_bond_atom_site_label_2
_geom_bond_distance
Ir1 C1A 1.885(3)
Ir1 C1B 1.907(5)
Ir1 C1 2.118(3)
Ir1 Cl1 2.3784(10)
O1A C1A 1.142(3)
O1B C1B 0.999(4)
N1 C1 1.349(3)
N1 C4 1.469(3)
N1 C2 1.482(3)
N2 C1 1.335(3)
N2 C16 1.463(3)
N2 C3 1.480(4)
C2 H2A 0.9800
C2 H2B 0.9800
C2 H2C 0.9800
C3 H3A 0.9800
C3 H3B 0.9800
C3 H3C 0.9800
C4 C9 1.388(4)
C4 C5 1.417(4)
C5 C6 1.395(4)
C5 C10 1.519(4)
C6 C7 1.366(5)
C6 H6 0.9500
C7 C8 1.378(4)
C7 H7 0.9500
C8 C9 1.395(4)
C8 H8 0.9500
C9 C13 1.519(4)
C10 C12 1.534(4)
C10 C11 1.537(4)
C10 H10 1.0000
C11 H11A 0.9800
C11 H11B 0.9800
C11 H11C 0.9800
C12 H12A 0.9800
C12 H12B 0.9800
C12 H12C 0.9800
C13 C15 1.539(4)
C13 C14 1.538(4)
C13 H13 1.0000
C14 H14A 0.9800
C14 H14B 0.9800
C14 H14C 0.9800
C15 H15A 0.9800
C15 H15B 0.9800
C15 H15C 0.9800
C16 C17 1.398(4)
C16 C21 1.398(4)
C17 C18 1.390(4)
C17 C22 1.521(5)
C18 C19 1.362(5)
C18 H18 0.9500
C19 C20 1.373(5)
C19 H19 0.9500
C20 C21 1.393(4)
C20 H20 0.9500
C21 C25 1.515(4)
C22 C23 1.522(5)
C22 C24 1.529(5)
C22 H22 1.0000
C23 H23A 0.9800
C23 H23B 0.9800
C23 H23C 0.9800
C24 H24A 0.9800
C24 H24B 0.9800
C24 H24C 0.9800
C25 C26 1.527(4)
C25 C27 1.529(5)
C25 H25 1.0000
C26 H26A 0.9800
C26 H26B 0.9800
C26 H26C 0.9800
C27 H27A 0.9800
C27 H27B 0.9800
C27 H27C 0.9800

loop_
_geom_torsion_atom_site_label_1
_geom_torsion_atom_site_label_2
_geom_torsion_atom_site_label_3
_geom_torsion_atom_site_label_4
_geom_torsion
C16 N2 C1 N1 2.7(5)
C3 N2 C1 N1 -177.7(3)
C16 N2 C1 Ir1 -174.2(2)
C3 N2 C1 Ir1 5.4(4)
C4 N1 C1 N2 178.0(3)
C2 N1 C1 N2 -4.8(4)
C4 N1 C1 Ir1 -5.0(3)
C2 N1 C1 Ir1 172.1(2)
C1B Ir1 C1 N2 -97.7(2)
Cl1 Ir1 C1 N2 71.9(2)
C1B Ir1 C1 N1 85.2(2)
Cl1 Ir1 C1 N1 -105.1(2)
C1 N1 C4 C9 -95.6(3)
C2 N1 C4 C9 86.8(3)
C1 N1 C4 C5 91.4(3)
C2 N1 C4 C5 -86.2(3)
C9 C4 C5 C6 1.2(4)
N1 C4 C5 C6 174.0(2)
C9 C4 C5 C10 -175.5(3)
N1 C4 C5 C10 -2.7(4)
C4 C5 C6 C7 -1.3(4)
C10 C5 C6 C7 175.6(3)
C5 C6 C7 C8 0.5(5)
C6 C7 C8 C9 0.6(5)
C5 C4 C9 C8 -0.2(4)
N1 C4 C9 C8 -172.9(2)
C5 C4 C9 C13 176.8(2)
N1 C4 C9 C13 4.1(4)
C7 C8 C9 C4 -0.7(4)
C7 C8 C9 C13 -177.8(3)
C6 C5 C10 C12 47.2(3)
C4 C5 C10 C12 -136.1(3)
C6 C5 C10 C11 -76.0(3)
C4 C5 C10 C11 100.6(3)
C4 C9 C13 C15 -95.4(3)
C8 C9 C13 C15 81.6(3)
C4 C9 C13 C14 143.3(3)
C8 C9 C13 C14 -39.7(3)
C1 N2 C16 C17 85.3(4)
C3 N2 C16 C17 -94.3(3)
C1 N2 C16 C21 -98.2(3)
C3 N2 C16 C21 82.1(3)
C21 C16 C17 C18 3.7(4)
N2 C16 C17 C18 180.0(2)
C21 C16 C17 C22 -175.3(3)
N2 C16 C17 C22 1.0(4)
C16 C17 C18 C19 -1.4(4)
C22 C17 C18 C19 177.6(3)
C17 C18 C19 C20 -1.4(5)
C18 C19 C20 C21 2.2(5)
C19 C20 C21 C16 0.0(4)
C19 C20 C21 C25 178.7(3)
C17 C16 C21 C20 -3.0(4)
N2 C16 C21 C20 -179.3(2)
C17 C16 C21 C25 178.3(3)
N2 C16 C21 C25 2.0(4)
C18 C17 C22 C23 42.6(4)
C16 C17 C22 C23 -138.4(3)
C18 C17 C22 C24 -80.5(4)
C16 C17 C22 C24 98.4(3)
C20 C21 C25 C26 61.2(4)
C16 C21 C25 C26 -120.2(3)
C20 C21 C25 C27 -62.5(4)
C16 C21 C25 C27 116.1(3)
